data_7051280
loop_
_publ_author_name
'Yao, Min-Liang'
'Deng, Min-Zhi'

_publ_section_title
;
 A practical approach to stereodefined cyclopropyl-substituted
 heteroarenes using a Suzuki-type reaction
;
_journal_issue 6
_journal_name_full 'New Journal of Chemistry'
_journal_page_first 425
_journal_paper_doi 10.1039/b001051k
_journal_volume 24
_journal_year 2000
_space_group_IT_number 2
_symmetry_cell_setting triclinic
_symmetry_Int_Tables_number 2
_symmetry_space_group_name_Hall '-P 1'
_symmetry_space_group_name_H-M 'P -1'
_audit_creation_date 'Fri Jan 21 11:31:30 2000'
_audit_creation_method 'from TEXRAY.INF file'
_cell_angle_alpha 102.99(2)
_cell_angle_beta 97.17(2)
_cell_angle_gamma 68.70(2)
_cell_formula_units_Z 2.00
_cell_length_a 12.064(3)
_cell_length_b 12.797(2)
_cell_length_c 9.794(3)
_cell_measurement_reflns_used 19
_cell_measurement_temperature 20.0
_cell_measurement_theta_max 21.31
_cell_measurement_theta_min 18.48
_cell_volume 1371.1(6)
_computing_cell_refinement 'MSC/AFC Diffractometer Control'
_computing_data_collection 'MSC/AFC Diffractometer Control'
_computing_data_reduction 'teXsan: PROCESS (MSC)'
_computing_publication_material 'teXsan: FINISH (MSC)'
_computing_structure_refinement 'teXsan: LS (MSC)'
_computing_structure_solution SAPI91
_diffrn_ambient_temperature 20.0
_diffrn_measurement_device AFC7R
_diffrn_measurement_method 'omega/2-theta scans'
_diffrn_radiation_monochromator graphite
_diffrn_radiation_source 'X-ray tube'
_diffrn_radiation_type MoKalpha
_diffrn_radiation_wavelength 0.7107
_diffrn_reflns_av_R_equivalents 4.04
_diffrn_reflns_number 3470
_diffrn_standards_decay_% -0.61
_diffrn_standards_interval_count 200
_diffrn_standards_number 3
_exptl_absorpt_coefficient_mu_cm 0.688
_exptl_absorpt_correction_T_max 1.000
_exptl_absorpt_correction_T_min 0.984
_exptl_absorpt_correction_type empirical
_exptl_crystal_colour colorless
_exptl_crystal_density_diffrn 1.188
_exptl_crystal_description prismatic
_exptl_crystal_F_000 520.00
_exptl_crystal_size_max 0.300
_exptl_crystal_size_min 0.200
_refine_diff_density_max -0.11910
_refine_diff_density_min 0.12770
_refine_ls_extinction_coef 23.31978
_refine_ls_extinction_method Zachariasen_type_2_Gaussian_isotropic
_refine_ls_goodness_of_fit_obs 1.390
_refine_ls_matrix_type full
_refine_ls_number_parameters 344
_refine_ls_number_reflns 2089
_refine_ls_number_restraints 0
_refine_ls_R_factor_obs 0.0410
_refine_ls_shift/esd_max 0.0270
_refine_ls_structure_factor_coef F
_refine_ls_weighting_scheme sigma
_refine_ls_wR_factor_obs 0.0450
_cod_data_source_file b001051k.txt
_cod_data_source_block master_file_afc7*.xtl
_cod_depositor_comments
;
The following automatic conversions were performed:

'_atom_site_thermal_displace_type' tag value 'Uij' was replaced with
'Uani' value 68 times.

Automatic conversion script
Id: cif_fix_values 1646 2011-03-28 12:23:43Z adriana 

The following automatic conversions were performed:
data name '_exptl_crystal_f000' replaced with '_exptl_crystal_F_000'
as specified in the replacement file
'/home/antanas/src/cod-tools/trunk/data/replacement-values/replacement_tags.lst'.

Automatic conversion script
Id: cif_correct_tags 4998 2017-03-02 13:24:31Z antanas 
;
_cod_original_sg_symbol_H-M 'P -1       '
_cod_database_code 7051280
_exptl_absorpt_process_descript psi-scan
_diffrn_reflns_h_min 0
_diffrn_reflns_h_max 11
_diffrn_reflns_k_min -2
_diffrn_reflns_k_max 12
_diffrn_reflns_l_min -7
_diffrn_reflns_l_max 1
_diffrn_theta_max 22.4983
_diffrn_orient_matrix_11 0.04271
_diffrn_orient_matrix_12 -0.07382
_diffrn_orient_matrix_13 0.03253
_diffrn_orient_matrix_21 0.02109
_diffrn_orient_matrix_22 0.04282
_diffrn_orient_matrix_23 0.09206
_diffrn_orient_matrix_31 -0.07526
_diffrn_orient_matrix_32 0.00519
_diffrn_orient_matrix_33 0.03835

loop_
_symmetry_equiv_pos_as_xyz
'   +x,   +y,   +z'
'   -x,   -y,   -z'

loop_
_atom_site_aniso_label
_atom_site_aniso_U_11
_atom_site_aniso_U_22
_atom_site_aniso_U_33
_atom_site_aniso_U_12
_atom_site_aniso_U_13
_atom_site_aniso_U_23
N1 0.054(2) 0.054(2) 0.052(2) -0.016(1) 0.005(1) 0.008(1)
N2 0.054(2) 0.046(1) 0.052(2) -0.017(2) 0.002(1) 0.006(1)
C1 0.050(2) 0.046(2) 0.051(2) -0.010(2) 0.001(2) 0.012(2)
C2 0.061(2) 0.047(2) 0.069(2) -0.013(2) 0.011(2) 0.005(2)
C3 0.073(3) 0.054(2) 0.080(3) -0.018(2) 0.008(2) 0.003(2)
C4 0.074(3) 0.068(2) 0.102(3) -0.034(2) 0.008(2) 0.002(2)
C5 0.063(2) 0.075(2) 0.095(3) -0.029(2) 0.013(2) 0.009(2)
C6 0.052(2) 0.054(2) 0.062(2) -0.016(2) 0.006(2) 0.008(2)
C7 0.060(2) 0.071(2) 0.066(2) -0.023(2) 0.016(2) 0.002(2)
C8 0.061(2) 0.067(2) 0.054(2) -0.019(2) 0.010(2) -0.001(2)
C9 0.053(2) 0.059(2) 0.043(2) -0.014(2) 0.000(2) 0.012(2)
C10 0.053(2) 0.060(2) 0.053(2) -0.022(2) 0.001(2) 0.006(2)
C11 0.060(2) 0.067(2) 0.087(3) -0.019(2) -0.008(2) 0.010(2)
C12 0.049(2) 0.063(2) 0.056(2) -0.020(2) 0.006(2) 0.006(2)
C13 0.043(2) 0.068(2) 0.048(2) -0.022(2) 0.005(2) 0.006(2)
C14 0.064(2) 0.074(2) 0.048(2) -0.021(2) 0.003(2) 0.006(2)
C15 0.088(3) 0.081(3) 0.060(2) -0.024(2) 0.004(2) 0.022(2)
C16 0.075(3) 0.073(2) 0.083(3) -0.030(2) 0.014(2) 0.012(2)
C17 0.069(2) 0.083(3) 0.072(3) -0.039(2) -0.006(2) 0.007(2)
C18 0.069(2) 0.077(3) 0.061(2) -0.032(2) -0.010(2) 0.015(2)
C19 0.054(2) 0.051(2) 0.039(2) -0.017(2) -0.002(1) 0.008(2)
C20 0.061(3) 0.065(2) 0.056(2) -0.022(2) -0.006(2) 0.009(2)
C21 0.063(2) 0.086(3) 0.061(2) -0.030(2) -0.002(2) 0.009(2)
C22 0.088(3) 0.086(3) 0.051(2) -0.051(2) 0.003(2) 0.005(2)
C23 0.094(3) 0.060(2) 0.051(2) -0.036(2) 0.002(2) 0.009(2)
C24 0.065(2) 0.048(2) 0.039(2) -0.022(2) 0.000(2) 0.008(1)
C25 0.074(3) 0.043(2) 0.053(2) -0.011(2) 0.001(2) 0.004(2)
C26 0.062(2) 0.054(2) 0.053(2) -0.011(2) 0.007(2) 0.004(2)
C27 0.055(2) 0.053(2) 0.043(2) -0.017(2) 0.004(2) 0.005(2)
C28 0.060(2) 0.057(2) 0.063(2) -0.020(2) 0.012(2) 0.004(2)
C29 0.086(3) 0.064(2) 0.084(3) -0.032(2) -0.008(2) 0.024(2)
C30 0.060(2) 0.047(2) 0.060(2) -0.021(2) 0.000(2) 0.006(2)
C31 0.072(3) 0.042(2) 0.066(3) -0.018(2) 0.004(2) 0.008(2)
C32 0.073(3) 0.066(2) 0.091(3) -0.033(2) 0.001(2) 0.019(2)
C33 0.079(3) 0.080(3) 0.136(4) -0.044(2) -0.018(3) 0.036(3)
C34 0.108(4) 0.094(3) 0.131(5) -0.056(3) -0.057(4) 0.039(3)
C35 0.134(4) 0.095(3) 0.081(3) -0.055(3) -0.025(3) 0.017(2)
C36 0.088(3) 0.079(3) 0.080(3) -0.034(2) -0.002(2) 0.008(2)

loop_
_atom_site_label
_atom_site_fract_x
_atom_site_fract_y
_atom_site_fract_z
_atom_site_U_iso_or_equiv
_atom_site_thermal_displace_type
_atom_site_calc_flag
_atom_site_calc_attached_atom
N1 0.2927(2) 0.2788(2) 0.1741(3) 0.0539 Uani ? ?
N2 0.7815(2) 0.2009(2) 0.3988(2) 0.0517 Uani ? ?
C1 0.3552(3) 0.3523(2) 0.2089(3) 0.0507 Uani ? ?
C2 0.3148(3) 0.4466(3) 0.3197(3) 0.0611 Uani ? ?
C3 0.3744(3) 0.5209(3) 0.3612(4) 0.0712 Uani ? ?
C4 0.4755(3) 0.5063(3) 0.2942(4) 0.0807 Uani ? ?
C5 0.5158(3) 0.4168(3) 0.1857(4) 0.0765 Uani ? ?
C6 0.4577(3) 0.3367(3) 0.1416(3) 0.0567 Uani ? ?
C7 0.4968(3) 0.2394(3) 0.0347(3) 0.0667 Uani ? ?
C8 0.4362(3) 0.1659(3) 0.0023(3) 0.0630 Uani ? ?
C9 0.3326(3) 0.1884(3) 0.0728(3) 0.0533 Uani ? ?
C10 0.2640(3) 0.1100(3) 0.0347(3) 0.0559 Uani ? ?
C11 0.1348(3) 0.1543(3) 0.0630(4) 0.0739 Uani ? ?
C12 0.2195(3) 0.0756(3) 0.1504(3) 0.0562 Uani ? ?
C13 0.2226(2) -0.0434(3) 0.1361(3) 0.0529 Uani ? ?
C14 0.2679(3) -0.0998(3) 0.2460(3) 0.0635 Uani ? ?
C15 0.2708(3) -0.2098(3) 0.2370(4) 0.0767 Uani ? ?
C16 0.2295(3) -0.2662(3) 0.1164(4) 0.0751 Uani ? ?
C17 0.1850(3) -0.2115(3) 0.0053(4) 0.0730 Uani ? ?
C18 0.1815(3) -0.1015(3) 0.0148(3) 0.0680 Uani ? ?
C19 0.7149(3) 0.1327(3) 0.3831(3) 0.0488 Uani ? ?
C20 0.5914(3) 0.1840(3) 0.4021(3) 0.0619 Uani ? ?
C21 0.5210(3) 0.1202(3) 0.3898(3) 0.0700 Uani ? ?
C22 0.5700(4) 0.0009(3) 0.3574(3) 0.0707 Uani ? ?
C23 0.6882(4) -0.0518(3) 0.3374(3) 0.0664 Uani ? ?
C24 0.7635(3) 0.0120(3) 0.3492(3) 0.0509 Uani ? ?
C25 0.8861(3) -0.0362(2) 0.3280(3) 0.0603 Uani ? ?
C26 0.9520(3) 0.0317(3) 0.3416(3) 0.0598 Uani ? ?
C27 0.8967(3) 0.1515(3) 0.3796(3) 0.0515 Uani ? ?
C28 0.9696(3) 0.2251(3) 0.4030(3) 0.0602 Uani ? ?
C29 0.9143(3) 0.3481(3) 0.3887(4) 0.0754 Uani ? ?
C30 0.9496(3) 0.3215(2) 0.5319(3) 0.0558 Uani ? ?
C31 1.0514(3) 0.3455(2) 0.6163(4) 0.0612 Uani ? ?
C32 1.1530(3) 0.3402(3) 0.5577(4) 0.0737 Uani ? ?
C33 1.2457(4) 0.3625(3) 0.6418(6) 0.0935 Uani ? ?
C34 1.2404(4) 0.3906(4) 0.7848(6) 0.1078 Uani ? ?
C35 1.1412(5) 0.3963(3) 0.8460(4) 0.1019 Uani ? ?
C36 1.0470(3) 0.3744(3) 0.7615(4) 0.0826 Uani ? ?
H1 0.2453 0.4586 0.3679 0.0908 Uani ? ?
H2 0.3464 0.5856 0.4353 0.0908 Uani ? ?
H3 0.5165 0.5597 0.3266 0.0908 Uani ? ?
H4 0.5853 0.4093 0.1401 0.0908 Uani ? ?
H5 0.5659 0.2250 -0.0159 0.0908 Uani ? ?
H6 0.4636 0.0980 -0.0689 0.0908 Uani ? ?
H7 0.2936 0.0450 -0.0458 0.0908 Uani ? ?
H8 0.1069 0.2327 0.1065 0.0908 Uani ? ?
H9 0.0818 0.1259 -0.0102 0.0908 Uani ? ?
H10 0.2414 0.1148 0.2525 0.0908 Uani ? ?
H11 0.2980 -0.0621 0.3298 0.0908 Uani ? ?
H12 0.3010 -0.2472 0.3154 0.0908 Uani ? ?
H13 0.2327 -0.3432 0.1111 0.0908 Uani ? ?
H14 0.1566 -0.2503 -0.0772 0.0908 Uani ? ?
H15 0.1497 -0.0639 -0.0639 0.0908 Uani ? ?
H16 0.5563 0.2658 0.4233 0.0908 Uani ? ?
H17 0.4364 0.1563 0.4030 0.0908 Uani ? ?
H18 0.5201 -0.0447 0.3487 0.0908 Uani ? ?
H19 0.7217 -0.1341 0.3144 0.0908 Uani ? ?
H20 0.9237 -0.1179 0.3033 0.0908 Uani ? ?
H21 1.0360 -0.0014 0.3254 0.0908 Uani ? ?
H22 1.0521 0.1867 0.3725 0.0908 Uani ? ?
H23 0.8248 0.3755 0.3613 0.0908 Uani ? ?
H24 0.9652 0.3798 0.3414 0.0908 Uani ? ?
H25 0.8806 0.3211 0.5921 0.0908 Uani ? ?
H26 1.1592 0.3214 0.4575 0.0908 Uani ? ?
H27 1.3154 0.3597 0.6010 0.0908 Uani ? ?
H28 1.3047 0.4045 0.8412 0.0908 Uani ? ?
H29 1.1384 0.4130 0.9456 0.0828 Uani ? ?
H30 0.9769 0.3812 0.8056 0.0908 Uani ? ?

loop_
_atom_type_symbol
_atom_type_oxidation_number
_atom_type_number_in_cell
_atom_type_scat_dispersion_real
_atom_type_scat_dispersion_imag
_atom_type_scat_source
C 0 72 0.003 0.002 'International Tables'
H 0 60 0.000 0.000 'International Tables'
N 0 4 0.006 0.003 'International Tables'

loop_
_geom_angle_atom_site_label_1
_geom_angle_atom_site_label_2
_geom_angle_atom_site_label_3
_geom_angle
_geom_angle_site_symmetry_1
_geom_angle_site_symmetry_2
_geom_angle_site_symmetry_3
_geom_angle_publ_flag
C(1) N(1) C(9) 117.7(3) ? ? ? yes
C(19) N(2) C(27) 118.0(3) ? ? ? yes
N(1) C(1) C(2) 117.7(3) ? ? ? yes
N(1) C(1) C(6) 123.2(3) ? ? ? yes
C(2) C(1) C(6) 119.1(3) ? ? ? yes
C(1) C(2) C(3) 120.6(3) ? ? ? yes
C(2) C(3) C(4) 120.6(3) ? ? ? yes
C(3) C(4) C(5) 120.2(3) ? ? ? yes
C(4) C(5) C(6) 120.8(3) ? ? ? yes
C(1) C(6) C(5) 118.8(3) ? ? ? yes
C(1) C(6) C(7) 117.1(3) ? ? ? yes
C(5) C(6) C(7) 124.1(3) ? ? ? yes
C(6) C(7) C(8) 119.7(3) ? ? ? yes
C(7) C(8) C(9) 120.0(3) ? ? ? yes
N(1) C(9) C(8) 122.3(3) ? ? ? yes
N(1) C(9) C(10) 117.5(3) ? ? ? yes
C(8) C(9) C(10) 120.2(3) ? ? ? yes
C(9) C(10) C(11) 119.3(3) ? ? ? yes
C(9) C(10) C(12) 119.3(3) ? ? ? yes
C(11) C(10) C(12) 59.2(2) ? ? ? yes
C(10) C(11) C(12) 61.4(2) ? ? ? yes
C(10) C(12) C(11) 59.4(2) ? ? ? yes
C(10) C(12) C(13) 120.3(3) ? ? ? yes
C(11) C(12) C(13) 121.3(3) ? ? ? yes
C(12) C(13) C(14) 119.5(3) ? ? ? yes
C(12) C(13) C(18) 122.6(3) ? ? ? yes
C(14) C(13) C(18) 117.9(3) ? ? ? yes
C(13) C(14) C(15) 121.1(3) ? ? ? yes
C(14) C(15) C(16) 120.4(3) ? ? ? yes
C(15) C(16) C(17) 119.2(3) ? ? ? yes
C(16) C(17) C(18) 120.3(3) ? ? ? yes
C(13) C(18) C(17) 121.1(3) ? ? ? yes
N(2) C(19) C(20) 118.8(3) ? ? ? yes
N(2) C(19) C(24) 123.2(3) ? ? ? yes
C(20) C(19) C(24) 118.0(3) ? ? ? yes
C(19) C(20) C(21) 121.4(3) ? ? ? yes
C(20) C(21) C(22) 120.2(3) ? ? ? yes
C(21) C(22) C(23) 120.3(3) ? ? ? yes
C(22) C(23) C(24) 120.8(3) ? ? ? yes
C(19) C(24) C(23) 119.3(3) ? ? ? yes
C(19) C(24) C(25) 116.6(3) ? ? ? yes
C(23) C(24) C(25) 124.1(3) ? ? ? yes
C(24) C(25) C(26) 120.3(3) ? ? ? yes
C(25) C(26) C(27) 119.4(3) ? ? ? yes
N(2) C(27) C(26) 122.5(3) ? ? ? yes
N(2) C(27) C(28) 117.9(3) ? ? ? yes
C(26) C(27) C(28) 119.5(3) ? ? ? yes
C(27) C(28) C(29) 120.5(3) ? ? ? yes
C(27) C(28) C(30) 118.9(3) ? ? ? yes
C(29) C(28) C(30) 59.0(2) ? ? ? yes
C(28) C(29) C(30) 61.4(2) ? ? ? yes
C(28) C(30) C(29) 59.6(2) ? ? ? yes
C(28) C(30) C(31) 121.0(3) ? ? ? yes
C(29) C(30) C(31) 122.3(3) ? ? ? yes
C(30) C(31) C(32) 123.2(3) ? ? ? yes
C(30) C(31) C(36) 119.2(3) ? ? ? yes
C(32) C(31) C(36) 117.6(3) ? ? ? yes
C(31) C(32) C(33) 120.7(4) ? ? ? yes
C(32) C(33) C(34) 121.2(4) ? ? ? yes
C(33) C(34) C(35) 119.4(4) ? ? ? yes
C(34) C(35) C(36) 119.6(4) ? ? ? yes
C(31) C(36) C(35) 121.5(4) ? ? ? yes

loop_
_geom_bond_atom_site_label_1
_geom_bond_atom_site_label_2
_geom_bond_distance
_geom_bond_site_symmetry_1
_geom_bond_site_symmetry_2
_geom_bond_publ_flag
N(1) C(1) 1.369(3) ? ? yes
N(1) C(9) 1.324(3) ? ? yes
N(2) C(19) 1.360(3) ? ? yes
N(2) C(27) 1.319(3) ? ? yes
C(1) C(2) 1.410(4) ? ? yes
C(1) C(6) 1.403(4) ? ? yes
C(2) C(3) 1.355(4) ? ? yes
C(3) C(4) 1.391(4) ? ? yes
C(4) C(5) 1.362(4) ? ? yes
C(5) C(6) 1.406(4) ? ? yes
C(6) C(7) 1.406(4) ? ? yes
C(7) C(8) 1.352(4) ? ? yes
C(8) C(9) 1.409(4) ? ? yes
C(9) C(10) 1.479(4) ? ? yes
C(10) C(11) 1.491(4) ? ? yes
C(10) C(12) 1.522(4) ? ? yes
C(11) C(12) 1.488(4) ? ? yes
C(12) C(13) 1.484(4) ? ? yes
C(13) C(14) 1.376(4) ? ? yes
C(13) C(18) 1.390(4) ? ? yes
C(14) C(15) 1.379(4) ? ? yes
C(15) C(16) 1.377(4) ? ? yes
C(16) C(17) 1.373(4) ? ? yes
C(17) C(18) 1.375(4) ? ? yes
C(19) C(20) 1.411(4) ? ? yes
C(19) C(24) 1.413(4) ? ? yes
C(20) C(21) 1.355(4) ? ? yes
C(21) C(22) 1.399(4) ? ? yes
C(22) C(23) 1.355(4) ? ? yes
C(23) C(24) 1.407(4) ? ? yes
C(24) C(25) 1.402(4) ? ? yes
C(25) C(26) 1.352(4) ? ? yes
C(26) C(27) 1.413(4) ? ? yes
C(27) C(28) 1.473(4) ? ? yes
C(28) C(29) 1.502(4) ? ? yes
C(28) C(30) 1.528(4) ? ? yes
C(29) C(30) 1.491(4) ? ? yes
C(30) C(31) 1.480(4) ? ? yes
C(31) C(32) 1.390(4) ? ? yes
C(31) C(36) 1.389(4) ? ? yes
C(32) C(33) 1.382(5) ? ? yes
C(33) C(34) 1.370(6) ? ? yes
C(34) C(35) 1.377(6) ? ? yes
C(35) C(36) 1.395(5) ? ? yes
